data_7700517
loop_
_publ_author_name
'Uchida, Kaiji'
'Cosquer, Goulven'
'Sugisaki, Kenji'
'Matsuoka, Hideto'
'Sato, Kazunobu'
'Breedlove, Brian K.'
'Yamashita, Masahiro'

_publ_section_title
;
 Isostructural M(ii) complexes (M = Mn, Fe, Co) with field-induced slow
 magnetic relaxation for Mn and Co complexes.
;
_journal_issue 32
_journal_name_full 'Dalton transactions (Cambridge, England : 2003)'
_journal_page_first 12023
_journal_page_last 12030
_journal_paper_doi 10.1039/c8dt02150c
_journal_volume 48
_journal_year 2019
_chemical_formula_sum 'C26 H24 Fe N10 O6'
_chemical_formula_weight 628.40
_space_group_IT_number 15
_space_group_name_Hall '-C 2yc'
_space_group_name_H-M_alt 'C 1 2/c 1'
_symmetry_cell_setting monoclinic
_symmetry_space_group_name_Hall '-C 2yc'
_symmetry_space_group_name_H-M 'C 1 2/c 1'
_atom_sites_solution_hydrogens geom
_atom_sites_solution_primary direct
_atom_sites_solution_secondary difmap
_audit_creation_method SHELXL-97
_audit_update_record
;
2018-05-02 deposited with the CCDC.    2019-07-04 downloaded from the CCDC.
;
_cell_angle_alpha 90.00
_cell_angle_beta 103.085(5)
_cell_angle_gamma 90.00
_cell_formula_units_Z 4
_cell_length_a 17.4762(9)
_cell_length_b 21.7676(11)
_cell_length_c 7.0315(4)
_cell_measurement_reflns_used 4016
_cell_measurement_temperature 293(2)
_cell_measurement_theta_max 30.5940
_cell_measurement_theta_min 3.4870
_cell_volume 2605.4(2)
_computing_cell_refinement CrystAlisPro
_computing_data_collection 'Crystal Clear'
_computing_data_reduction CrystAlisPro
_computing_structure_refinement 'SHELXL-97 (Sheldrick, 1997)'
_computing_structure_solution 'SHELXS-97 (Sheldrick, 1990)'
_diffrn_ambient_temperature 293(2)
_diffrn_detector_area_resol_mean 28.5714
_diffrn_measured_fraction_theta_full 0.8626
_diffrn_measured_fraction_theta_max 0.8626
_diffrn_measurement_device
;
Saturn724+ (4x4 bin mode)
;
_diffrn_measurement_method dtprofit.ref
_diffrn_radiation_detector CCD
_diffrn_radiation_monochromator Confocal
_diffrn_radiation_source 'Rotating Anode'
_diffrn_radiation_type 'Mo K\a'
_diffrn_radiation_wavelength 0.710747
_diffrn_reflns_av_R_equivalents 0.0181
_diffrn_reflns_av_sigmaI/netI 0.0326
_diffrn_reflns_limit_h_max 22
_diffrn_reflns_limit_h_min -24
_diffrn_reflns_limit_k_max 21
_diffrn_reflns_limit_k_min -30
_diffrn_reflns_limit_l_max 5
_diffrn_reflns_limit_l_min -9
_diffrn_reflns_number 5691
_diffrn_reflns_theta_full 30.5456
_diffrn_reflns_theta_max 30.61
_diffrn_reflns_theta_min 3.51
_diffrn_source_current 40.0000
_diffrn_source_power 2.0000
_diffrn_source_voltage 50.0000
_diffrn_standards_number 5768
_exptl_absorpt_coefficient_mu 0.644
_exptl_absorpt_correction_T_max 1.00000
_exptl_absorpt_correction_T_min 0.59032
_exptl_absorpt_correction_type multi-scan
_exptl_absorpt_process_details
;
CrysAlisPro 1.171.38.46 (Rigaku Oxford Diffraction, 2015)
Empirical absorption correction using spherical harmonics,
 implemented in SCALE3 ABSPACK scaling algorithm.
;
_exptl_crystal_colour red
_exptl_crystal_density_diffrn 1.602
_exptl_crystal_density_method 'not measured'
_exptl_crystal_description block
_exptl_crystal_F_000 1296
_exptl_crystal_preparation 'Magnetic properties'
_exptl_crystal_recrystallization_method 'Re-crystallisation from solvent: water,MeOH'
_exptl_crystal_size_max 0.05
_exptl_crystal_size_mid 0.05
_exptl_crystal_size_min 0.05
_refine_diff_density_max 0.433
_refine_diff_density_min -0.360
_refine_diff_density_rms 0.065
_refine_ls_extinction_method none
_refine_ls_goodness_of_fit_ref 1.035
_refine_ls_hydrogen_treatment mixed
_refine_ls_matrix_type full
_refine_ls_number_parameters 246
_refine_ls_number_reflns 3461
_refine_ls_number_restraints 0
_refine_ls_restrained_S_all 1.035
_refine_ls_R_factor_all 0.0435
_refine_ls_R_factor_gt 0.0358
_refine_ls_shift/su_max 0.000
_refine_ls_shift/su_mean 0.000
_refine_ls_structure_factor_coef Fsqd
_refine_ls_weighting_details 'calc w=1/[\s^2^(Fo^2^)+(0.0573P)^2^+1.3576P] where P=(Fo^2^+2Fc^2^)/3'
_refine_ls_weighting_scheme calc
_refine_ls_wR_factor_gt 0.0930
_refine_ls_wR_factor_ref 0.0969
_reflns_number_gt 3010
_reflns_number_total 3461
_reflns_threshold_expression >2sigma(I)
_cod_data_source_file c8dt02150c2.cif
_cod_data_source_block Fe-2
_cod_depositor_comments
;
The following automatic conversions were performed:

'_symmetry_cell_setting' value 'Monoclinic' changed to 'monoclinic'
according to
/home/data/users/saulius/crontab/automatic-downloads/rss-feeds/RSC/lib/dictionaries/cif_core.dic
dictionary named 'cif_core.dic' version 2.4.2 from 2011-04-26.

Automatic conversion script
Id: cif_fix_values 4973 2017-02-22 13:04:09Z antanas 

 Adding full bibliography for 7700516--7700518.cif.
;
_cod_original_sg_symbol_H-M C2/c
_cod_original_formula_sum 'C26 H24 Fe1 N10 O6'
_cod_database_code 7700517
_oxdiff_exptl_absorpt_empirical_full_min 0.675
_oxdiff_exptl_absorpt_empirical_full_max 1.797
_oxdiff_exptl_absorpt_empirical_details
;
Empirical correction (ABSPACK) includes:
- Absorption correction using spherical harmonics
- Frame scaling
- Detector area scaling
;

loop_
_symmetry_equiv_pos_as_xyz
'x, y, z'
'-x, y, -z+1/2'
'x+1/2, y+1/2, z'
'-x+1/2, y+1/2, -z+1/2'
'-x, -y, -z'
'x, -y, z-1/2'
'-x+1/2, -y+1/2, -z'
'x+1/2, -y+1/2, z-1/2'

loop_
_atom_site_label
_atom_site_type_symbol
_atom_site_fract_x
_atom_site_fract_y
_atom_site_fract_z
_atom_site_U_iso_or_equiv
_atom_site_adp_type
_atom_site_occupancy
_atom_site_symmetry_multiplicity
_atom_site_calc_flag
_atom_site_refinement_flags
N4 N 0.61257(7) 0.18764(5) 0.93168(19) 0.0156(2) Uani 1 1 d .
N2 N 0.63492(7) 0.54441(5) 0.82069(18) 0.0152(2) Uani 1 1 d .
N5 N 0.62424(7) 0.12563(5) 0.94142(18) 0.0138(2) Uani 1 1 d .
N1 N 0.70621(7) 0.52331(6) 0.9215(2) 0.0222(3) Uani 1 1 d .
N3 N 0.5000 0.53909(8) 0.7500 0.0149(3) Uani 1 2 d S
N6 N 0.5000 0.11943(7) 0.7500 0.0129(3) Uani 1 2 d S
C11 C 0.56249(7) 0.08772(6) 0.8432(2) 0.0129(3) Uani 1 1 d .
C12 C 0.56631(8) 0.02410(6) 0.8467(2) 0.0142(3) Uani 1 1 d .
C4 C 0.56669(8) 0.50718(6) 0.7877(2) 0.0142(3) Uani 1 1 d .
C1 C 0.75348(9) 0.57158(7) 0.9265(3) 0.0228(3) Uani 1 1 d .
C14 C 0.5000 -0.07842(9) 0.7500 0.0141(4) Uani 1 2 d S
C3 C 0.63840(8) 0.60399(6) 0.7621(2) 0.0178(3) Uani 1 1 d .
C5 C 0.57108(8) 0.44309(6) 0.7925(2) 0.0151(3) Uani 1 1 d .
C13 C 0.5000 -0.00802(9) 0.7500 0.0131(4) Uani 1 2 d S
C9 C 0.72999(8) 0.16519(7) 1.1297(2) 0.0197(3) Uani 1 1 d .
C2 C 0.71453(9) 0.62276(7) 0.8284(2) 0.0204(3) Uani 1 1 d .
C10 C 0.69487(8) 0.11106(7) 1.0608(2) 0.0178(3) Uani 1 1 d .
C8 C 0.67667(8) 0.21148(7) 1.0455(2) 0.0173(3) Uani 1 1 d .
Fe1 Fe 0.5000 0.221688(12) 0.7500 0.01318(10) Uani 1 2 d S
O1 O 0.43974(6) 0.31319(5) 0.65801(16) 0.0197(2) Uani 1 1 d .
C6 C 0.5000 0.41108(9) 0.7500 0.0141(4) Uani 1 2 d S
C7 C 0.5000 0.34130(9) 0.7500 0.0150(4) Uani 1 2 d S
O2 O 0.55933(6) -0.10401(5) 0.85421(16) 0.0185(2) Uani 1 1 d .
O3 O 0.45288(7) 0.21623(5) 1.00415(18) 0.0204(2) Uani 1 1 d .
C15 C 0.40605(12) 0.26008(9) 1.0745(3) 0.0304(4) Uani 1 1 d .
H2 H 0.7364(10) 0.6630(8) 0.811(3) 0.017(4) Uiso 1 1 d .
H8 H 0.6098(11) 0.0031(9) 0.911(3) 0.021(5) Uiso 1 1 d .
H1 H 0.5955(11) 0.6227(8) 0.692(3) 0.022(5) Uiso 1 1 d .
H5 H 0.6813(11) 0.2551(9) 1.055(3) 0.021(5) Uiso 1 1 d .
H4 H 0.6187(11) 0.4221(8) 0.821(3) 0.021(5) Uiso 1 1 d .
H6 H 0.7793(13) 0.1706(9) 1.213(3) 0.033(6) Uiso 1 1 d .
H3 H 0.8067(12) 0.5686(9) 0.987(3) 0.028(5) Uiso 1 1 d .
H7 H 0.7110(12) 0.0694(9) 1.083(3) 0.030(5) Uiso 1 1 d .
H10 H 0.4207(13) 0.2607(10) 1.220(3) 0.035(6) Uiso 1 1 d .
H9 H 0.4461(14) 0.1859(11) 1.053(4) 0.040(7) Uiso 1 1 d .
H11 H 0.4123(14) 0.3002(12) 1.024(4) 0.048(7) Uiso 1 1 d .
H12 H 0.3452(17) 0.2489(13) 1.025(4) 0.061(8) Uiso 1 1 d .

loop_
_atom_site_aniso_label
_atom_site_aniso_U_11
_atom_site_aniso_U_22
_atom_site_aniso_U_33
_atom_site_aniso_U_23
_atom_site_aniso_U_13
_atom_site_aniso_U_12
N4 0.0151(5) 0.0083(5) 0.0222(6) -0.0014(5) 0.0019(5) 0.0005(4)
N2 0.0144(5) 0.0103(5) 0.0191(6) 0.0005(5) -0.0001(4) 0.0010(4)
N5 0.0124(5) 0.0081(5) 0.0192(6) -0.0004(4) 0.0001(4) 0.0001(4)
N1 0.0152(5) 0.0151(6) 0.0319(7) 0.0023(5) -0.0040(5) 0.0015(5)
N3 0.0154(7) 0.0118(8) 0.0157(8) 0.000 -0.0001(6) 0.000
N6 0.0126(7) 0.0096(7) 0.0160(8) 0.000 0.0022(6) 0.000
C11 0.0128(6) 0.0114(6) 0.0143(6) -0.0003(5) 0.0023(5) -0.0010(5)
C12 0.0138(6) 0.0106(6) 0.0176(7) 0.0009(5) 0.0020(5) 0.0011(5)
C4 0.0160(6) 0.0119(6) 0.0137(6) -0.0001(5) 0.0010(5) -0.0014(5)
C1 0.0155(6) 0.0157(7) 0.0334(9) -0.0001(6) -0.0023(6) 0.0007(5)
C14 0.0157(8) 0.0100(8) 0.0172(9) 0.000 0.0053(7) 0.000
C3 0.0168(6) 0.0116(6) 0.0227(7) 0.0015(6) -0.0002(5) -0.0003(5)
C5 0.0166(6) 0.0104(6) 0.0169(6) 0.0006(5) 0.0011(5) 0.0016(5)
C13 0.0165(8) 0.0091(9) 0.0143(9) 0.000 0.0047(7) 0.000
C9 0.0140(6) 0.0173(7) 0.0249(8) -0.0020(6) -0.0017(6) -0.0007(5)
C2 0.0186(6) 0.0127(7) 0.0280(8) -0.0001(6) 0.0011(6) -0.0022(5)
C10 0.0139(6) 0.0150(7) 0.0222(7) 0.0007(6) -0.0010(5) 0.0016(5)
C8 0.0143(6) 0.0129(7) 0.0236(7) -0.0025(6) 0.0024(5) -0.0020(5)
Fe1 0.01226(14) 0.00870(15) 0.01716(16) 0.000 0.00034(10) 0.000
O1 0.0203(5) 0.0103(5) 0.0259(6) -0.0004(4) 0.0002(4) -0.0013(4)
C6 0.0186(9) 0.0099(9) 0.0134(9) 0.000 0.0025(7) 0.000
C7 0.0184(9) 0.0088(8) 0.0178(9) 0.000 0.0042(7) 0.000
O2 0.0167(5) 0.0109(5) 0.0261(6) 0.0027(4) 0.0011(4) 0.0003(4)
O3 0.0274(6) 0.0113(5) 0.0249(6) 0.0039(4) 0.0110(5) 0.0048(4)
C15 0.0413(10) 0.0224(9) 0.0321(10) 0.0069(8) 0.0176(8) 0.0140(8)

loop_
_atom_type_symbol
_atom_type_description
_atom_type_scat_dispersion_real
_atom_type_scat_dispersion_imag
_atom_type_scat_source
C C 0.0033 0.0016 'International Tables Vol C Tables 4.2.6.8 and 6.1.1.4'
H H 0.0000 0.0000 'International Tables Vol C Tables 4.2.6.8 and 6.1.1.4'
N N 0.0061 0.0033 'International Tables Vol C Tables 4.2.6.8 and 6.1.1.4'
O O 0.0106 0.0060 'International Tables Vol C Tables 4.2.6.8 and 6.1.1.4'
Fe Fe 0.3463 0.8444 'International Tables Vol C Tables 4.2.6.8 and 6.1.1.4'

loop_
_geom_angle_atom_site_label_1
_geom_angle_atom_site_label_2
_geom_angle_atom_site_label_3
_geom_angle
_geom_angle_site_symmetry_1
_geom_angle_site_symmetry_3
C8 N4 N5 105.09(11) . .
C8 N4 Fe1 137.33(10) . .
N5 N4 Fe1 117.57(8) . .
N1 N2 C3 112.21(11) . .
N1 N2 C4 121.84(12) . .
C3 N2 C4 125.94(12) . .
C10 N5 N4 111.41(11) . .
C10 N5 C11 130.67(12) . .
N4 N5 C11 117.74(11) . .
C1 N1 N2 103.63(12) . .
C4 N3 C4 117.09(17) 2_656 .
C11 N6 C11 117.59(16) 2_656 .
C11 N6 Fe1 121.21(8) 2_656 .
C11 N6 Fe1 121.21(8) . .
N6 C11 C12 123.85(13) . .
N6 C11 N5 112.91(12) . .
C12 C11 N5 123.22(12) . .
C11 C12 C13 117.49(13) . .
N3 C4 C5 124.51(13) . .
N3 C4 N2 113.63(12) . .
C5 C4 N2 121.85(12) . .
N1 C1 C2 112.61(13) . .
O2 C14 O2 127.37(18) 2_656 .
O2 C14 C13 116.32(9) 2_656 .
O2 C14 C13 116.32(9) . .
N2 C3 C2 106.67(12) . .
C6 C5 C4 116.87(13) . .
C12 C13 C12 119.70(17) . 2_656
C12 C13 C14 120.15(9) . .
C12 C13 C14 120.15(9) 2_656 .
C10 C9 C8 105.46(12) . .
C3 C2 C1 104.87(13) . .
N5 C10 C9 106.82(13) . .
N4 C8 C9 111.21(13) . .
O3 Fe1 O3 173.62(6) . 2_656
O3 Fe1 N4 90.21(5) . 2_656
O3 Fe1 N4 87.66(5) 2_656 2_656
O3 Fe1 N4 87.66(5) . .
O3 Fe1 N4 90.21(5) 2_656 .
N4 Fe1 N4 140.94(6) 2_656 .
O3 Fe1 N6 86.81(3) . .
O3 Fe1 N6 86.81(3) 2_656 .
N4 Fe1 N6 70.47(3) 2_656 .
N4 Fe1 N6 70.47(3) . .
O3 Fe1 O1 92.99(4) . 2_656
O3 Fe1 O1 92.59(4) 2_656 2_656
N4 Fe1 O1 138.52(4) 2_656 2_656
N4 Fe1 O1 80.54(4) . 2_656
N6 Fe1 O1 151.00(3) . 2_656
O3 Fe1 O1 92.59(4) . .
O3 Fe1 O1 92.99(4) 2_656 .
N4 Fe1 O1 80.54(4) 2_656 .
N4 Fe1 O1 138.52(4) . .
N6 Fe1 O1 151.00(3) . .
O1 Fe1 O1 58.00(5) 2_656 .
C7 O1 Fe1 89.99(9) . .
C5 C6 C5 120.12(18) . 2_656
C5 C6 C7 119.94(9) . .
C5 C6 C7 119.94(9) 2_656 .
O1 C7 O1 122.01(18) 2_656 .
O1 C7 C6 118.99(9) 2_656 .
O1 C7 C6 118.99(9) . .
C15 O3 Fe1 128.15(11) . .

loop_
_geom_bond_atom_site_label_1
_geom_bond_atom_site_label_2
_geom_bond_distance
_geom_bond_site_symmetry_2
N4 C8 1.3263(18) .
N4 N5 1.3647(15) .
N4 Fe1 2.2166(12) .
N2 N1 1.3659(16) .
N2 C3 1.3664(18) .
N2 C4 1.4166(17) .
N5 C10 1.3636(17) .
N5 C11 1.4089(16) .
N1 C1 1.332(2) .
N3 C4 1.3309(16) 2_656
N3 C4 1.3309(16) .
N6 C11 1.3322(15) 2_656
N6 C11 1.3322(15) .
N6 Fe1 2.2260(17) .
C11 C12 1.3864(19) .
C12 C13 1.3919(16) .
C4 C5 1.3972(19) .
C1 C2 1.403(2) .
C14 O2 1.2563(13) 2_656
C14 O2 1.2563(13) .
C14 C13 1.533(3) .
C3 C2 1.369(2) .
C5 C6 1.3964(17) .
C13 C12 1.3919(16) 2_656
C9 C10 1.366(2) .
C9 C8 1.409(2) .
Fe1 O3 2.1336(12) .
Fe1 O3 2.1336(12) 2_656
Fe1 N4 2.2166(12) 2_656
Fe1 O1 2.2773(11) 2_656
Fe1 O1 2.2773(10) .
O1 C7 1.2624(13) .
C6 C5 1.3964(17) 2_656
C6 C7 1.519(3) .
C7 O1 1.2623(13) 2_656
O3 C15 1.417(2) .
